data_4308477
loop_
_publ_author_name
'Yi Cui'
'Qin-De Liu'
'Dong-Ren Bai'
'Wen-Li Jia'
'Ye Tao'
'Suning Wang'

_publ_section_title
;
Organoboron Compounds with an 8-Hydroxyquinolato Chelate and Its
Derivatives: Substituent Effects on Structures and Luminescence
;
_journal_name_full 'Inorganic Chemistry'
_journal_page_first 601
_journal_page_last 609
_journal_paper_doi 10.1021/ic0489746
_journal_volume 44
_journal_year 2005
_chemical_formula_sum 'C29 H20 B N O S'
_chemical_formula_weight 441.33
_chemical_name_systematic
; 
 ? 
;
_space_group_IT_number 2
_symmetry_cell_setting triclinic
_symmetry_space_group_name_Hall '-P 1'
_symmetry_space_group_name_H-M 'P -1'
_atom_sites_solution_hydrogens geom
_atom_sites_solution_primary direct
_atom_sites_solution_secondary difmap
_audit_creation_method SHELXL-97
_cell_angle_alpha 74.011(4)
_cell_angle_beta 87.716(4)
_cell_angle_gamma 89.802(4)
_cell_formula_units_Z 2
_cell_length_a 7.9708(16)
_cell_length_b 10.540(2)
_cell_length_c 14.353(3)
_cell_measurement_temperature 293(2)
_cell_volume 1158.2(4)
_computing_structure_refinement 'SHELXL-97 (Sheldrick, 1997)'
_computing_structure_solution 'SHELXS-97 (Sheldrick, 1990)'
_diffrn_ambient_temperature 293(2)
_diffrn_measured_fraction_theta_full 0.907
_diffrn_measured_fraction_theta_max 0.907
_diffrn_radiation_monochromator graphite
_diffrn_radiation_source 'fine-focus sealed tube'
_diffrn_radiation_type MoK\a
_diffrn_radiation_wavelength 0.71073
_diffrn_reflns_av_R_equivalents 0.0154
_diffrn_reflns_av_sigmaI/netI 0.0499
_diffrn_reflns_limit_h_max 8
_diffrn_reflns_limit_h_min -10
_diffrn_reflns_limit_k_max 13
_diffrn_reflns_limit_k_min -13
_diffrn_reflns_limit_l_max 19
_diffrn_reflns_limit_l_min -18
_diffrn_reflns_number 8263
_diffrn_reflns_theta_full 28.22
_diffrn_reflns_theta_max 28.22
_diffrn_reflns_theta_min 2.14
_exptl_absorpt_coefficient_mu 0.162
_exptl_absorpt_correction_T_max 1.000
_exptl_absorpt_correction_T_min 0.701
_exptl_absorpt_correction_type Empirical(SADABS)
_exptl_crystal_colour yellow
_exptl_crystal_density_diffrn 1.266
_exptl_crystal_density_method 'not measured'
_exptl_crystal_description block
_exptl_crystal_F_000 460
_exptl_crystal_size_max 0.35
_exptl_crystal_size_mid 0.35
_exptl_crystal_size_min 0.25
_refine_diff_density_max 0.231
_refine_diff_density_min -0.130
_refine_diff_density_rms 0.028
_refine_ls_extinction_method none
_refine_ls_goodness_of_fit_ref 0.855
_refine_ls_hydrogen_treatment mixed
_refine_ls_matrix_type full
_refine_ls_number_parameters 311
_refine_ls_number_reflns 5189
_refine_ls_number_restraints 0
_refine_ls_restrained_S_all 0.855
_refine_ls_R_factor_all 0.0893
_refine_ls_R_factor_gt 0.0418
_refine_ls_shift/su_max 0.000
_refine_ls_shift/su_mean 0.000
_refine_ls_structure_factor_coef Fsqd
_refine_ls_weighting_details 'calc w=1/[\s^2^(Fo^2^)+(0.0498P)^2^+0.0000P] where P=(Fo^2^+2Fc^2^)/3'
_refine_ls_weighting_scheme calc
_refine_ls_wR_factor_gt 0.0885
_refine_ls_wR_factor_ref 0.1012
_reflns_number_gt 2742
_reflns_number_total 5189
_reflns_threshold_expression >2sigma(I)
_cod_data_source_file ic0489746si20040728_035918.cif
_cod_data_source_block cyo3a
_cod_depositor_comments
;
The following automatic conversions were performed:
'_symmetry_cell_setting' value 'Triclinic' changed to 'triclinic'
according to '/home/saulius/struct/CIF-dictionaries/cif_core.dic'
dictionary named 'cif_core.dic' version 2.4.1 from 2010-06-29.

Automatic conversion script
Id: cif_fix_enum 1527 2010-12-29 10:47:43Z saulius 
;
_cod_database_code 4308477

loop_
_symmetry_equiv_pos_as_xyz
'x, y, z'
'-x, -y, -z'

loop_
_atom_site_label
_atom_site_type_symbol
_atom_site_fract_x
_atom_site_fract_y
_atom_site_fract_z
_atom_site_U_iso_or_equiv
_atom_site_adp_type
_atom_site_occupancy
_atom_site_symmetry_multiplicity
_atom_site_calc_flag
_atom_site_refinement_flags
_atom_site_disorder_assembly
_atom_site_disorder_group
O1 O 1.69946(11) 0.79958(10) -0.18659(7) 0.0587(3) Uani 1 1 d . . .
N1 N 1.44362(13) 0.89259(12) -0.25536(9) 0.0504(3) Uani 1 1 d . . .
B1 B 1.63964(19) 0.87315(19) -0.28716(13) 0.0513(5) Uani 1 1 d . . .
S1 S 0.97207(12) 0.82111(10) 0.06174(7) 0.0697(3) Uani 0.70 1 d P . .
S1B S 1.0682(10) 0.5242(5) 0.1120(6) 0.0847(13) Uani 0.30 1 d P . .
C1 C 1.64775(17) 0.77775(15) -0.35618(11) 0.0513(4) Uani 1 1 d . . .
C2 C 1.7623(2) 0.67537(18) -0.34028(13) 0.0673(5) Uani 1 1 d . . .
H2A H 1.8308 0.6616 -0.2875 0.081 Uiso 1 1 calc R . .
C3 C 1.7779(2) 0.59365(19) -0.39981(17) 0.0835(6) Uani 1 1 d . . .
H3A H 1.8565 0.5263 -0.3870 0.100 Uiso 1 1 calc R . .
C4 C 1.6783(3) 0.6106(2) -0.47832(16) 0.0847(6) Uani 1 1 d . . .
H4A H 1.6884 0.5551 -0.5186 0.102 Uiso 1 1 calc R . .
C5 C 1.5638(3) 0.7108(2) -0.49607(14) 0.0815(6) Uani 1 1 d . . .
H5A H 1.4954 0.7239 -0.5489 0.098 Uiso 1 1 calc R . .
C6 C 1.5501(2) 0.79154(18) -0.43620(13) 0.0678(5) Uani 1 1 d . . .
H6A H 1.4715 0.8589 -0.4498 0.081 Uiso 1 1 calc R . .
C7 C 1.73303(16) 1.01235(15) -0.32751(11) 0.0496(4) Uani 1 1 d . . .
C8 C 1.74666(19) 1.09946(18) -0.27076(13) 0.0648(5) Uani 1 1 d . . .
H8A H 1.6942 1.0779 -0.2093 0.078 Uiso 1 1 calc R . .
C9 C 1.8353(2) 1.21665(19) -0.30246(15) 0.0740(5) Uani 1 1 d . . .
H9A H 1.8419 1.2725 -0.2626 0.089 Uiso 1 1 calc R . .
C10 C 1.9130(2) 1.25060(19) -0.39221(17) 0.0793(6) Uani 1 1 d . . .
H10A H 1.9740 1.3291 -0.4134 0.095 Uiso 1 1 calc R . .
C11 C 1.9012(2) 1.16882(18) -0.45132(14) 0.0717(5) Uani 1 1 d . . .
H11A H 1.9529 1.1923 -0.5130 0.086 Uiso 1 1 calc R . .
C12 C 1.81237(18) 1.05174(17) -0.41919(12) 0.0578(4) Uani 1 1 d . . .
H12A H 1.8053 0.9974 -0.4601 0.069 Uiso 1 1 calc R . .
C13 C 1.31696(17) 0.95671(16) -0.30309(11) 0.0599(5) Uani 1 1 d . . .
H13A H 1.3349 1.0108 -0.3659 0.072 Uiso 1 1 calc R . .
C14 C 1.15640(18) 0.94343(17) -0.25941(12) 0.0642(5) Uani 1 1 d . . .
H14A H 1.0676 0.9882 -0.2939 0.077 Uiso 1 1 calc R . .
C15 C 1.12682(18) 0.86574(17) -0.16668(12) 0.0617(5) Uani 1 1 d . . .
H15A H 1.0181 0.8559 -0.1395 0.074 Uiso 1 1 calc R . .
C16 C 1.26095(17) 0.80057(15) -0.11225(11) 0.0520(4) Uani 1 1 d . . .
C17 C 1.25882(18) 0.71799(16) -0.01529(11) 0.0582(4) Uani 1 1 d . . .
C18 C 1.4080(2) 0.66207(17) 0.02014(12) 0.0670(5) Uani 1 1 d . . .
H18A H 1.4058 0.6072 0.0832 0.080 Uiso 1 1 calc R . .
C19 C 1.56331(19) 0.68159(17) -0.03176(12) 0.0619(5) Uani 1 1 d . . .
H19A H 1.6598 0.6408 -0.0038 0.074 Uiso 1 1 calc R . .
C20 C 1.56857(17) 0.76174(16) -0.12399(11) 0.0526(4) Uani 1 1 d . . .
C21 C 1.41677(16) 0.81811(15) -0.16272(11) 0.0477(4) Uani 1 1 d . . .
C22 C 1.1043(2) 0.69104(19) 0.04728(12) 0.0606(4) Uani 1 1 d . . .
C23A C 1.0484(13) 0.5742(6) 0.1038(8) 0.0655(17) Uani 0.70 1 d P . .
C23B C 0.9974(15) 0.7727(11) 0.0599(9) 0.094(4) Uiso 0.30 1 d P . .
C24 C 0.8950(2) 0.58019(19) 0.16270(12) 0.0626(5) Uani 1 1 d . . .
C25 C 0.7969(2) 0.4846(2) 0.22769(14) 0.0852(6) Uani 1 1 d . . .
H25A H 0.8275 0.3963 0.2419 0.102 Uiso 1 1 calc R . .
C26 C 0.6571(3) 0.5200(3) 0.27021(16) 0.1000(7) Uani 1 1 d . . .
H26A H 0.5914 0.4553 0.3132 0.120 Uiso 1 1 calc R . .
C27 C 0.6106(3) 0.6487(3) 0.25121(17) 0.0980(7) Uani 1 1 d . . .
H27A H 0.5145 0.6706 0.2820 0.118 Uiso 1 1 calc R . .
C28 C 0.7026(3) 0.7458(2) 0.18783(16) 0.0895(6) Uani 1 1 d . . .
H28A H 0.6696 0.8335 0.1750 0.107 Uiso 1 1 calc R . .
C29 C 0.8473(2) 0.71168(19) 0.14233(12) 0.0661(5) Uani 1 1 d . . .

loop_
_atom_site_aniso_label
_atom_site_aniso_U_11
_atom_site_aniso_U_22
_atom_site_aniso_U_33
_atom_site_aniso_U_23
_atom_site_aniso_U_13
_atom_site_aniso_U_12
O1 0.0411(5) 0.0758(8) 0.0537(7) -0.0079(6) -0.0055(5) 0.0063(5)
N1 0.0396(6) 0.0603(8) 0.0471(8) -0.0075(7) -0.0029(6) 0.0020(6)
B1 0.0364(8) 0.0644(13) 0.0487(11) -0.0081(10) -0.0024(8) 0.0077(8)
S1 0.0752(5) 0.0610(6) 0.0689(5) -0.0141(5) 0.0196(4) -0.0054(5)
S1B 0.089(2) 0.085(3) 0.0674(15) -0.002(3) 0.0144(15) -0.011(2)
C1 0.0437(7) 0.0511(10) 0.0529(10) -0.0046(8) 0.0023(7) -0.0040(7)
C2 0.0629(10) 0.0659(12) 0.0710(12) -0.0157(10) 0.0009(9) 0.0035(9)
C3 0.0898(13) 0.0605(13) 0.0992(16) -0.0230(13) 0.0124(13) 0.0077(11)
C4 0.0984(15) 0.0756(15) 0.0874(16) -0.0386(13) 0.0245(13) -0.0249(12)
C5 0.0886(13) 0.0903(16) 0.0711(13) -0.0316(13) -0.0020(11) -0.0147(12)
C6 0.0681(10) 0.0718(13) 0.0649(11) -0.0206(10) -0.0061(9) 0.0036(9)
C7 0.0348(7) 0.0579(10) 0.0549(10) -0.0138(9) -0.0026(7) 0.0066(7)
C8 0.0530(9) 0.0734(13) 0.0705(12) -0.0249(11) 0.0040(8) 0.0031(9)
C9 0.0653(10) 0.0671(13) 0.0975(16) -0.0368(12) 0.0018(11) -0.0010(10)
C10 0.0687(11) 0.0539(12) 0.1113(17) -0.0183(13) 0.0123(12) -0.0022(9)
C11 0.0703(11) 0.0612(12) 0.0740(13) -0.0045(11) 0.0138(10) -0.0010(10)
C12 0.0526(8) 0.0584(11) 0.0592(11) -0.0108(9) -0.0012(8) 0.0029(8)
C13 0.0486(9) 0.0706(12) 0.0522(10) -0.0027(9) -0.0066(8) 0.0101(8)
C14 0.0423(8) 0.0813(13) 0.0605(11) -0.0048(10) -0.0052(8) 0.0108(8)
C15 0.0406(8) 0.0785(12) 0.0619(11) -0.0132(10) 0.0016(7) 0.0009(8)
C16 0.0460(8) 0.0573(10) 0.0506(10) -0.0113(8) -0.0016(7) -0.0014(7)
C17 0.0549(9) 0.0648(11) 0.0508(10) -0.0092(9) 0.0014(8) -0.0027(8)
C18 0.0715(11) 0.0735(12) 0.0466(10) -0.0006(9) -0.0045(9) 0.0002(9)
C19 0.0538(9) 0.0729(12) 0.0539(10) -0.0076(9) -0.0116(8) 0.0089(8)
C20 0.0454(8) 0.0605(11) 0.0498(10) -0.0111(8) -0.0054(7) 0.0019(7)
C21 0.0435(8) 0.0538(10) 0.0439(9) -0.0097(8) -0.0048(7) 0.0004(7)
C22 0.0627(10) 0.0653(12) 0.0505(10) -0.0109(10) 0.0027(8) -0.0060(10)
C23A 0.068(3) 0.070(5) 0.058(3) -0.018(4) 0.003(2) -0.004(4)
C24 0.0619(10) 0.0715(13) 0.0528(10) -0.0151(10) 0.0031(8) -0.0109(9)
C25 0.0885(13) 0.0782(14) 0.0809(14) -0.0103(12) 0.0112(12) -0.0200(12)
C26 0.0827(15) 0.130(2) 0.0801(15) -0.0194(16) 0.0202(12) -0.0377(15)
C27 0.0703(13) 0.151(2) 0.0822(16) -0.0515(17) 0.0164(12) -0.0096(16)
C28 0.0873(14) 0.1002(17) 0.0924(16) -0.0458(14) -0.0049(13) 0.0082(13)
C29 0.0694(11) 0.0705(13) 0.0583(11) -0.0176(10) -0.0012(9) -0.0097(10)

loop_
_atom_type_symbol
_atom_type_description
_atom_type_scat_dispersion_real
_atom_type_scat_dispersion_imag
_atom_type_scat_source
C C 0.0033 0.0016 'International Tables Vol C Tables 4.2.6.8 and 6.1.1.4'
H H 0.0000 0.0000 'International Tables Vol C Tables 4.2.6.8 and 6.1.1.4'
B B 0.0013 0.0007 'International Tables Vol C Tables 4.2.6.8 and 6.1.1.4'
N N 0.0061 0.0033 'International Tables Vol C Tables 4.2.6.8 and 6.1.1.4'
O O 0.0106 0.0060 'International Tables Vol C Tables 4.2.6.8 and 6.1.1.4'
S S 0.1246 0.1234 'International Tables Vol C Tables 4.2.6.8 and 6.1.1.4'

loop_
_geom_angle_atom_site_label_1
_geom_angle_atom_site_label_2
_geom_angle_atom_site_label_3
_geom_angle
_geom_angle_site_symmetry_1
_geom_angle_site_symmetry_3
_geom_angle_publ_flag
C20 O1 B1 110.51(10) . . ?
C13 N1 C21 119.33(12) . . ?
C13 N1 B1 132.83(13) . . ?
C21 N1 B1 107.69(11) . . ?
O1 B1 C1 109.73(13) . . ?
O1 B1 C7 111.07(12) . . ?
C1 B1 C7 116.29(13) . . ?
O1 B1 N1 97.73(11) . . ?
C1 B1 N1 109.54(11) . . ?
C7 B1 N1 110.90(12) . . ?
C23B S1 C29 76.7(13) . . ?
C23B S1 C22 15.5(13) . . ?
C29 S1 C22 90.40(10) . . ?
C23A S1B C24 54.5(18) . . ?
C23A S1B C22 31.4(18) . . ?
C24 S1B C22 85.9(2) . . ?
C2 C1 C6 115.37(16) . . ?
C2 C1 B1 120.15(14) . . ?
C6 C1 B1 124.44(14) . . ?
C3 C2 C1 122.22(17) . . ?
C2 C3 C4 120.50(19) . . ?
C5 C4 C3 118.76(19) . . ?
C6 C5 C4 120.00(19) . . ?
C5 C6 C1 123.14(18) . . ?
C8 C7 C12 115.83(15) . . ?
C8 C7 B1 121.58(15) . . ?
C12 C7 B1 122.52(15) . . ?
C9 C8 C7 122.30(17) . . ?
C10 C9 C8 119.98(18) . . ?
C9 C10 C11 119.85(18) . . ?
C10 C11 C12 119.89(17) . . ?
C11 C12 C7 122.14(16) . . ?
N1 C13 C14 119.99(14) . . ?
C15 C14 C13 121.22(14) . . ?
C14 C15 C16 120.11(14) . . ?
C21 C16 C15 114.46(14) . . ?
C21 C16 C17 116.22(13) . . ?
C15 C16 C17 129.30(14) . . ?
C18 C17 C16 117.80(14) . . ?
C18 C17 C22 119.69(15) . . ?
C16 C17 C22 122.51(14) . . ?
C17 C18 C19 124.99(15) . . ?
C20 C19 C18 118.14(14) . . ?
O1 C20 C19 129.77(13) . . ?
O1 C20 C21 112.23(13) . . ?
C19 C20 C21 117.99(14) . . ?
N1 C21 C16 124.80(13) . . ?
N1 C21 C20 110.36(12) . . ?
C16 C21 C20 124.83(14) . . ?
C23B C22 C23A 104.8(7) . . ?
C23B C22 C17 127.5(6) . . ?
C23A C22 C17 127.7(4) . . ?
C23B C22 S1B 116.7(6) . . ?
C23A C22 S1B 11.9(6) . . ?
C17 C22 S1B 115.8(3) . . ?
C23B C22 S1 6.8(6) . . ?
C23A C22 S1 110.9(4) . . ?
C17 C22 S1 121.35(13) . . ?
S1B C22 S1 122.8(2) . . ?
S1B C23A C22 137(2) . . ?
S1B C23A C24 108(2) . . ?
C22 C23A C24 114.9(5) . . ?
S1 C23B C22 157.7(18) . . ?
S1 C23B C29 84.2(14) . . ?
C22 C23B C29 115.2(8) . . ?
C25 C24 C29 119.24(17) . . ?
C25 C24 C23A 133.1(3) . . ?
C29 C24 C23A 107.6(3) . . ?
C25 C24 S1B 116.0(2) . . ?
C29 C24 S1B 124.8(2) . . ?
C23A C24 S1B 17.1(4) . . ?
C26 C25 C24 119.9(2) . . ?
C25 C26 C27 121.1(2) . . ?
C28 C27 C26 121.1(2) . . ?
C27 C28 C29 118.9(2) . . ?
C24 C29 C28 119.75(17) . . ?
C24 C29 C23B 97.2(4) . . ?
C28 C29 C23B 142.9(4) . . ?
C24 C29 S1 116.18(15) . . ?
C28 C29 S1 124.07(17) . . ?
C23B C29 S1 19.1(4) . . ?

loop_
_geom_bond_atom_site_label_1
_geom_bond_atom_site_label_2
_geom_bond_distance
_geom_bond_site_symmetry_2
_geom_bond_publ_flag
O1 C20 1.3362(16) . ?
O1 B1 1.5323(19) . ?
N1 C13 1.3193(17) . ?
N1 C21 1.3541(17) . ?
N1 B1 1.6383(19) . ?
B1 C1 1.594(2) . ?
B1 C7 1.596(2) . ?
S1 C23B 0.555(11) . ?
S1 C29 1.685(2) . ?
S1 C22 1.778(2) . ?
S1B C23A 0.532(9) . ?
S1B C24 1.713(7) . ?
S1B C22 1.767(5) . ?
C1 C2 1.387(2) . ?
C1 C6 1.387(2) . ?
C2 C3 1.372(2) . ?
C3 C4 1.376(3) . ?
C4 C5 1.369(3) . ?
C5 C6 1.367(2) . ?
C7 C8 1.392(2) . ?
C7 C12 1.392(2) . ?
C8 C9 1.379(2) . ?
C9 C10 1.362(3) . ?
C10 C11 1.372(2) . ?
C11 C12 1.379(2) . ?
C13 C14 1.3927(19) . ?
C14 C15 1.369(2) . ?
C15 C16 1.411(2) . ?
C16 C21 1.3991(19) . ?
C16 C17 1.423(2) . ?
C17 C18 1.378(2) . ?
C17 C22 1.476(2) . ?
C18 C19 1.405(2) . ?
C19 C20 1.359(2) . ?
C20 C21 1.4117(19) . ?
C22 C23B 1.252(11) . ?
C22 C23A 1.341(8) . ?
C23A C24 1.470(11) . ?
C23B C29 1.648(12) . ?
C24 C25 1.388(2) . ?
C24 C29 1.390(2) . ?
C25 C26 1.350(3) . ?
C26 C27 1.361(3) . ?
C27 C28 1.361(3) . ?
C28 C29 1.398(2) . ?
